data_2003991
loop_
_publ_author_name
'Tu, J.-M.'
'Keszler, D. A.'

_publ_section_title
;
 BaNaBO~3~
;
_journal_issue 10
_journal_name_full 'Acta Crystallographica Section C'
_journal_page_first 1962
_journal_page_last 1964
_journal_paper_doi 10.1107/S010827019400750X
_journal_volume 51
_journal_year 1995
_chemical_compound_source 'grown from melt composition of BaNaBO~3~'
_chemical_formula_moiety 'Ba Na B O3'
_chemical_formula_sum 'B Ba Na O3'
_chemical_formula_weight 219.13
_space_group_IT_number 12
_symmetry_cell_setting monoclinic
_symmetry_space_group_name_Hall '-C 2y'
_symmetry_space_group_name_H-M 'C 1 2/m 1'
_atom_type_scat_source IntTabIV
_cell_angle_alpha 90.
_cell_angle_beta 98.85(2)
_cell_angle_gamma 90.
_cell_formula_units_Z 4
_cell_length_a 9.561(2)
_cell_length_b 5.557(2)
_cell_length_c 6.179(2)
_cell_measurement_reflns_used 20
_cell_measurement_temperature 296
_cell_measurement_theta_max 36
_cell_measurement_theta_min 27.5
_cell_volume 324.38(17)
_diffrn_measurement_device 'Rigaku AFC6R'
_diffrn_measurement_method \w-2\q
_diffrn_radiation_type MoK\a
_diffrn_radiation_wavelength 0.71069
_diffrn_reflns_av_R_equivalents 0.086
_diffrn_reflns_limit_h_max 13
_diffrn_reflns_limit_h_min -13
_diffrn_reflns_limit_k_max 7
_diffrn_reflns_limit_k_min 0
_diffrn_reflns_limit_l_max 8
_diffrn_reflns_limit_l_min 0
_diffrn_reflns_number 564
_diffrn_reflns_theta_max 30.0
_diffrn_standards_decay_% 1.9
_diffrn_standards_interval_count 200
_diffrn_standards_number 3
_exptl_absorpt_coefficient_mu 12.17
_exptl_absorpt_correction_T_max 1.00
_exptl_absorpt_correction_T_min 0.67
_exptl_absorpt_correction_type 'empirical DIFABS; Walker & Stuart, 1983)'
_exptl_crystal_colour colorless
_exptl_crystal_density_diffrn 4.487
_exptl_crystal_description plate
_exptl_crystal_size_max 0.07(3)
_exptl_crystal_size_mid 0.06(4)
_exptl_crystal_size_min 0.04(2)
_refine_diff_density_max 0.58
_refine_diff_density_min 0.55
_refine_ls_extinction_coef 0.37(1)E-6
_refine_ls_extinction_method TEXSAN
_refine_ls_goodness_of_fit_obs 1.39
_refine_ls_number_parameters 36
_refine_ls_number_reflns 461
_refine_ls_R_factor_obs 0.033
_refine_ls_shift/esd_max 0.03
_refine_ls_structure_factor_coef F
_refine_ls_weighting_details 'w = 1/\s^2^(F~o~)'
_refine_ls_weighting_scheme calc
_refine_ls_wR_factor_obs 0.040
_reflns_number_observed 461
_reflns_number_total 522
_reflns_observed_criterion F~o~^2^>=3\s(F~o~^2^)
_cod_data_source_file br1082.cif
_cod_data_source_block br1082a
_cod_depositor_comments
;
The following automatic conversions were performed:

'_refine_ls_weighting_scheme' value '1/\s^2^(F~o~)' was changed to
'calc'. New tag '_refine_ls_weighting_details' was created. The value
of the new tag was set to 'w = 1/\s^2^(F~o~)'.

Automatic conversion script
Id: cif_fix_values 3143 2015-03-26 13:38:13Z robertas 
;
_cod_original_cell_volume 324.4(3)
_cod_original_sg_symbol_H-M 'C 2/m'
_cod_original_formula_sum 'Ba Na B O3'
_cod_database_code 2003991

loop_
_symmetry_equiv_pos_as_xyz
x,y,z
x,-y,z
-x,-y,-z
-x,y,-z
1/2+x,1/2+y,z
1/2+x,1/2-y,z
1/2-x,1/2-y,-z
1/2-x,1/2+y,-z

loop_
_atom_site_label
_atom_site_fract_x
_atom_site_fract_y
_atom_site_fract_z
_atom_site_U_iso_or_equiv
Ba -.3334(7) .0 .7436(1) .0111(3)
Na1 .0 .0 .0 0.018(3)
Na2 .0 .0 0.5 0.018(3)
O1 -.2023(7) .0 1.178(1) 0.013(3)
O2 -.3977(5) .213(1) .291(1) 0.019(3)
B1 -.332(1) .0 .257(2) 0.008(4)

loop_
_geom_angle_atom_site_label_1
_geom_angle_atom_site_label_2
_geom_angle_atom_site_label_3
_geom_angle_site_symmetry_1
_geom_angle_site_symmetry_3
_geom_angle
_geom_angle_publ_flag
O1 Na1 O1 1_554 3_556 180 yes
O1 Na1 O2 1_554 6 85.6(2) yes
O1 Na1 O2 1_554 8_445 94.4(2) yes
O2 Na1 O2 6 5_545 79.7(3) yes
O2 Na1 O2 6 7_455 100.3(3) yes
O2 Na1 O2 7_455 5_545 180 yes
O2 Na2 O2 6 8_446 180 yes
O2 Na2 O2 8_446 5_545 95.0(3) yes
O1 B1 O2 1_554 . 120.2(4) yes
O2 B1 O2 . 2 119.5(8) yes
O1 Ba O2 . . 153.20(10) yes
O2 Ba O2 . 2 46.30(10) yes
O2 Ba O2 . 8_446 101.90(10) yes
O2 Na2 O2 6 5_545 85.0(3) yes
O1 B1 O2 1_554 2 120.2(4) yes

loop_
_geom_bond_atom_site_label_1
_geom_bond_atom_site_label_2
_geom_bond_site_symmetry_2
_geom_bond_distance
_geom_bond_publ_flag
Ba O1 . 2.783(7) yes
Ba O1 7_447 2.832(2) yes
Ba O1 7_457 2.832(2) yes
Ba O2 . 3.014(5) yes
Ba O2 2 3.014(5) yes
Ba O2 8_446 2.759(5) yes
Ba O2 8_456 2.759(5) yes
Ba O2 3_456 2.809(5) yes
Ba O2 4_456 2.809(5) yes
Na2 O2 8_456 2.358(5) yes
Na2 O2 5_545 2.358(5) yes
B1 O1 . 1.372(7) yes
Na1 O1 1_554 2.367(6) yes
Na1 O1 3_556 2.367(6) yes
Na1 O2 6 2.4860(10) yes
Na1 O2 8_445 2.4860(10) yes
Na1 O2 7_455 2.4860(10) yes
Na1 O2 5_545 2.4860(10) yes
Na2 O1 1_554 2.552(7) yes
Na2 O1 3_557 2.552(7) yes
Na2 O1 6 2.358(5) yes
Na2 O1 8_446 2.358(5) yes
B1 O1 1_554 1.401(7) yes
B1 O2 2 1.372(7) yes
